data_7242584
loop_
_publ_author_name
'Huang, Xing'
'Zhao, Zhiying'
'Zhang, Mengsi'
'He, Zhangzhen'

_publ_section_title
;
 Crystal-to-crystal transformation of a new selenite compound
 CaNi2(SeO3)3&#x00B7;2H2O induced by dehydration
;
_journal_issue 17
_journal_name_full CrystEngComm
_journal_page_first 3126
_journal_page_last 3132
_journal_paper_doi 10.1039/D1CE00190F
_journal_volume 23
_journal_year 2021
_chemical_formula_moiety '0.5(Ca2 H8 Ni4 O22 Se6)'
_chemical_formula_sum 'Ca H4 Ni2 O11 Se3'
_chemical_formula_weight 574.41
_chemical_name_systematic CaNi2(SeO3)3(2H2O)
_space_group_crystal_system monoclinic
_space_group_IT_number 11
_space_group_name_Hall '-P 2yb'
_space_group_name_H-M_alt 'P 1 21/m 1'
_atom_sites_solution_hydrogens difmap
_audit_creation_date 2020-09-04
_audit_creation_method
;
Olex2 1.2
(compiled 2018.05.29 svn.r3508 for OlexSys, GUI svn.r5506)
;
_audit_update_record
;
2021-01-17 deposited with the CCDC.	2021-03-11 downloaded from the CCDC.
;
_cell_angle_alpha 90
_cell_angle_beta 114.275(7)
_cell_angle_gamma 90
_cell_formula_units_Z 2
_cell_length_a 7.8568(4)
_cell_length_b 7.3734(3)
_cell_length_c 8.9697(6)
_cell_measurement_reflns_used 2666
_cell_measurement_temperature 293(2)
_cell_measurement_theta_max 33.0000
_cell_measurement_theta_min 2.4730
_cell_volume 473.68(5)
_computing_cell_refinement 'CrysAlisPro 1.171.39.46c (Rigaku OD, 2018)'
_computing_data_collection 'CrysAlisPro 1.171.39.46c (Rigaku OD, 2018)'
_computing_data_reduction 'CrysAlisPro 1.171.39.46c (Rigaku OD, 2018)'
_computing_molecular_graphics 'Olex2 (Dolomanov et al., 2009)'
_computing_publication_material 'Olex2 (Dolomanov et al., 2009)'
_computing_structure_refinement 'ShelXL (Sheldrick, 2015)'
_computing_structure_solution 'SHELXT 2014/5 (Sheldrick, 2014)'
_diffrn_ambient_temperature 293(2)
_diffrn_detector 'CCD plate'
_diffrn_measured_fraction_theta_full 1.000
_diffrn_measured_fraction_theta_max 0.943
_diffrn_measurement_details
;
List of Runs (angles in degrees, time in seconds):

  # Type    Start    End  Width  t~exp~   \w     \q     \k     \f   Frames
#--------------------------------------------------------------------------
  1  \w   -115.00  65.00   0.50    5.00    --  -25.00  45.00   0.00  360
  2  \w   -115.00  25.00   0.50    5.00    --  -25.00  45.00  90.00  280
  3  \w   -115.00 -35.00   0.50    5.00    --  -25.00  45.00 180.00  160
;
_diffrn_measurement_device 'abstract diffractometer'
_diffrn_measurement_device_type 'dtrek-CrysAlisPro-abstract goniometer imported rigaku-d*trek images'
_diffrn_measurement_method '\w scans'
_diffrn_orient_matrix_type 'CrysAlisPro convention (1999,Acta A55,543-557)'
_diffrn_orient_matrix_UB_11 -0.0457118000
_diffrn_orient_matrix_UB_12 -0.0059634000
_diffrn_orient_matrix_UB_13 -0.0864412000
_diffrn_orient_matrix_UB_21 0.0836448000
_diffrn_orient_matrix_UB_22 -0.0323546000
_diffrn_orient_matrix_UB_23 -0.0027862000
_diffrn_orient_matrix_UB_31 -0.0269912000
_diffrn_orient_matrix_UB_32 -0.0903785000
_diffrn_orient_matrix_UB_33 0.0067481000
_diffrn_radiation_monochromator graphite
_diffrn_radiation_probe x-ray
_diffrn_radiation_type MoK\a
_diffrn_radiation_wavelength 0.71073
_diffrn_reflns_av_R_equivalents 0.0428
_diffrn_reflns_av_unetI/netI 0.0499
_diffrn_reflns_Laue_measured_fraction_full 1.000
_diffrn_reflns_Laue_measured_fraction_max 0.943
_diffrn_reflns_limit_h_max 12
_diffrn_reflns_limit_h_min -11
_diffrn_reflns_limit_k_max 9
_diffrn_reflns_limit_k_min -11
_diffrn_reflns_limit_l_max 13
_diffrn_reflns_limit_l_min -13
_diffrn_reflns_number 5495
_diffrn_reflns_point_group_measured_fraction_full 1.000
_diffrn_reflns_point_group_measured_fraction_max 0.943
_diffrn_reflns_theta_full 25.242
_diffrn_reflns_theta_max 33.046
_diffrn_reflns_theta_min 2.491
_diffrn_source 'fine-focus sealed X-ray tube'
_diffrn_source_type 'Enhance (Mo) X-ray Source'
_exptl_absorpt_coefficient_mu 16.095
_exptl_absorpt_correction_T_max 1.00000
_exptl_absorpt_correction_T_min 0.60548
_exptl_absorpt_correction_type multi-scan
_exptl_absorpt_process_details
;
CrysAlisPro 1.171.39.46c (Rigaku Oxford Diffraction, 2018)
Empirical absorption correction using spherical harmonics,
 implemented in SCALE3 ABSPACK scaling algorithm.
;
_exptl_crystal_colour yellow
_exptl_crystal_colour_primary yellow
_exptl_crystal_density_diffrn 4.027
_exptl_crystal_description needle
_exptl_crystal_F_000 540
_exptl_crystal_preparation 'Magnetic properties'
_refine_diff_density_max 1.222
_refine_diff_density_min -1.316
_refine_diff_density_rms 0.259
_refine_ls_extinction_method none
_refine_ls_goodness_of_fit_ref 1.033
_refine_ls_hydrogen_treatment mixed
_refine_ls_matrix_type full
_refine_ls_number_parameters 101
_refine_ls_number_reflns 1802
_refine_ls_number_restraints 12
_refine_ls_restrained_S_all 1.031
_refine_ls_R_factor_all 0.0531
_refine_ls_R_factor_gt 0.0358
_refine_ls_shift/su_max 0.000
_refine_ls_shift/su_mean 0.000
_refine_ls_structure_factor_coef Fsqd
_refine_ls_weighting_details 'w=1/[\s^2^(Fo^2^)+(0.0269P)^2^+0.7444P] where P=(Fo^2^+2Fc^2^)/3'
_refine_ls_weighting_scheme calc
_refine_ls_wR_factor_gt 0.0652
_refine_ls_wR_factor_ref 0.0701
_reflns_Friedel_coverage 0.000
_reflns_number_gt 1439
_reflns_number_total 1802
_reflns_threshold_expression 'I > 2\s(I)'
_cod_data_source_file d1ce00190f2.cif
_cod_data_source_block x_CCDC1
_cod_depositor_comments 'Adding full bibliography for 7242583--7242585.cif.'
_cod_database_code 7242584
_shelx_shelxl_version_number 2016/6
_shelx_space_group_comment
;
The symmetry employed for this shelxl refinement is uniquely defined
by the following loop, which should always be used as a source of
symmetry information in preference to the above space-group names.
They are only intended as comments.
;
_reflns_odcompleteness_completeness 94.26
_reflns_odcompleteness_iscentric 1
_reflns_odcompleteness_theta 32.97
_olex2_refinement_description
;
1. Fixed Uiso
 At 1.5 times of:
  All O(H,H) groups
2. Restrained distances
 H1WA-H1WA_$1
 2.2 with sigma of 0.01
 O1W-H1WA = O1W-H1WB
 0.82 with sigma of 0.01
 H1WA-H1WB
 1.39 with sigma of 0.01
 H1WA-Ca1 \\sim H1WB-Ca1
 with sigma of 0.02
 H1BA-O1B \\sim H1BB-O1B
 with sigma of 0.02
3. Uiso/Uaniso restraints and constraints
O1W \\sim O1B: within 2A with sigma of 0.02 and sigma for terminal atoms of 0.04
4. Others
 Sof(O1B)=Sof(H1BA)=Sof(H1BB)=1-FVAR(1)
 Sof(O1W)=Sof(H1WA)=Sof(H1WB)=FVAR(1)
5.a Riding coordinates:
 O1B(H1BA,H1BB)
;
_olex2_submission_special_instructions 'No special instructions were received'
_oxdiff_exptl_absorpt_empirical_details
;
Empirical correction (ABSPACK) includes:
- Absorption correction using spherical harmonics
- Frame scaling
- Detector area scaling
;
_oxdiff_exptl_absorpt_empirical_full_max 1.557
_oxdiff_exptl_absorpt_empirical_full_min 0.754

loop_
_space_group_symop_operation_xyz
'x, y, z'
'-x, y+1/2, -z'
'-x, -y, -z'
'x, -y-1/2, z'

loop_
_atom_site_label
_atom_site_type_symbol
_atom_site_fract_x
_atom_site_fract_y
_atom_site_fract_z
_atom_site_U_iso_or_equiv
_atom_site_adp_type
_atom_site_occupancy
_atom_site_site_symmetry_order
_atom_site_calc_flag
_atom_site_refinement_flags_posn
_atom_site_refinement_flags_adp
_atom_site_refinement_flags_occupancy
_atom_site_disorder_assembly
_atom_site_disorder_group
Ni1 Ni 0.17975(7) 0.55845(7) 0.31611(6) 0.00893(12) Uani 1 1 d . . . . .
Se1 Se 0.00672(7) 0.250000 0.04154(7) 0.00857(12) Uani 1 2 d S T P . .
Se2 Se 0.03048(7) 0.250000 0.48045(7) 0.00930(12) Uani 1 2 d S T P A .
Se3 Se 0.53317(7) 0.250000 0.32773(7) 0.00841(12) Uani 1 2 d S T P . .
O1 O -0.0364(4) 0.4251(4) 0.1436(4) 0.0130(6) Uani 1 1 d . . . . .
O2 O -0.1935(5) 0.250000 -0.1401(5) 0.0091(7) Uani 1 2 d S T P . .
O3 O 0.1895(4) 0.4219(4) 0.5170(4) 0.0129(6) Uani 1 1 d . . . . .
O4 O 0.0065(6) 0.250000 0.6623(5) 0.0101(8) Uani 1 2 d S T P . .
O5 O 0.3930(4) 0.4331(4) 0.2798(4) 0.0130(6) Uani 1 1 d . . . . .
O6 O 0.6197(5) 0.250000 0.5395(5) 0.0114(8) Uani 1 2 d S T P A .
Ca1 Ca 0.46176(16) 0.250000 0.71296(16) 0.0152(2) Uani 1 2 d DS T P . .
O1W O 0.3616(6) 0.4291(7) 0.8918(6) 0.0385(14) Uani 0.885(9) 1 d D U . A 1
H1WA H 0.393(2) 0.398(3) 0.9882(14) 0.058 Uiso 0.885(9) 1 d DR . . A 1
H1WB H 0.264(6) 0.489(8) 0.855(3) 0.058 Uiso 0.885(9) 1 d DR . . A 1
O1B O 0.382(6) 0.250000 0.917(4) 0.087(14) Uani 0.229(18) 2 d DS TU P A 2
H1BA H 0.268679 0.250000 0.865647 0.131 Uiso 0.229(18) 2 d DRS T P A 2
H1BB H 0.420089 0.230130 1.015677 0.131 Uiso 0.115(9) 1 d DR . . A 2

loop_
_atom_site_aniso_label
_atom_site_aniso_U_11
_atom_site_aniso_U_22
_atom_site_aniso_U_33
_atom_site_aniso_U_23
_atom_site_aniso_U_13
_atom_site_aniso_U_12
Ni1 0.0102(2) 0.0063(2) 0.0110(3) -0.00015(19) 0.00496(19) -0.00057(18)
Se1 0.0083(2) 0.0078(3) 0.0095(3) 0.000 0.0036(2) 0.000
Se2 0.0099(2) 0.0079(3) 0.0117(3) 0.000 0.0061(2) 0.000
Se3 0.0083(2) 0.0070(3) 0.0104(3) 0.000 0.0043(2) 0.000
O1 0.0142(13) 0.0104(15) 0.0157(16) -0.0040(11) 0.0073(12) -0.0020(11)
O2 0.0089(17) 0.0081(19) 0.0077(18) 0.000 0.0005(14) 0.000
O3 0.0127(13) 0.0109(15) 0.0162(15) 0.0043(11) 0.0071(12) -0.0011(11)
O4 0.0170(19) 0.0026(18) 0.014(2) 0.000 0.0093(17) 0.000
O5 0.0134(13) 0.0100(15) 0.0152(15) 0.0040(11) 0.0056(12) 0.0057(11)
O6 0.0130(18) 0.011(2) 0.0088(19) 0.000 0.0032(16) 0.000
Ca1 0.0123(5) 0.0156(6) 0.0171(6) 0.000 0.0054(5) 0.000
O1W 0.040(3) 0.047(4) 0.035(3) 0.003(2) 0.023(2) 0.013(2)
O1B 0.10(2) 0.09(3) 0.043(19) 0.000 0.000(18) 0.000

loop_
_atom_type_symbol
_atom_type_description
_atom_type_scat_dispersion_real
_atom_type_scat_dispersion_imag
_atom_type_scat_source
Ca Ca 0.2262 0.3064 'International Tables Vol C Tables 4.2.6.8 and 6.1.1.4'
H H 0.0000 0.0000 'International Tables Vol C Tables 4.2.6.8 and 6.1.1.4'
Ni Ni 0.3393 1.1124 'International Tables Vol C Tables 4.2.6.8 and 6.1.1.4'
O O 0.0106 0.0060 'International Tables Vol C Tables 4.2.6.8 and 6.1.1.4'
Se Se -0.0929 2.2259 'International Tables Vol C Tables 4.2.6.8 and 6.1.1.4'

loop_
_geom_angle_atom_site_label_1
_geom_angle_atom_site_label_2
_geom_angle_atom_site_label_3
_geom_angle
_geom_angle_site_symmetry_1
_geom_angle_site_symmetry_3
_geom_angle_publ_flag
O1 Ni1 O2 92.14(12) . 3_565 ?
O1 Ni1 O3 98.68(12) . . ?
O1 Ni1 O4 90.00(13) . 3_566 ?
O1 Ni1 O5 98.22(11) . . ?
O1 Ni1 O6 166.73(12) . 3_666 ?
O3 Ni1 O2 167.72(12) . 3_565 ?
O3 Ni1 O4 91.43(12) . 3_566 ?
O3 Ni1 O5 100.45(12) . . ?
O3 Ni1 O6 92.34(13) . 3_666 ?
O4 Ni1 O2 82.72(12) 3_566 3_565 ?
O4 Ni1 O6 82.32(13) 3_566 3_666 ?
O5 Ni1 O2 83.63(12) . 3_565 ?
O5 Ni1 O4 164.30(11) . 3_566 ?
O5 Ni1 O6 86.94(12) . 3_666 ?
O6 Ni1 O2 76.22(13) 3_666 3_565 ?
O1 Se1 O1 99.21(19) . 4_565 ?
O1 Se1 O2 101.62(13) . . ?
O1 Se1 O2 101.62(13) 4_565 . ?
O3 Se2 O3 95.37(19) 4_565 . ?
O3 Se2 O4 100.03(14) 4_565 . ?
O3 Se2 O4 100.03(14) . . ?
O3 Se2 Ca1 51.34(10) 4_565 . ?
O3 Se2 Ca1 51.34(10) . . ?
O4 Se2 Ca1 83.11(14) . . ?
O5 Se3 O5 106.7(2) 4_565 . ?
O5 Se3 O6 101.56(13) 4_565 . ?
O5 Se3 O6 101.56(13) . . ?
Se1 O1 Ni1 119.51(15) . . ?
Ni1 O2 Ni1 81.96(14) 2_545 3_565 ?
Ni1 O2 Ca1 89.05(12) 3_565 1_454 ?
Ni1 O2 Ca1 89.05(12) 2_545 1_454 ?
Se1 O2 Ni1 112.85(15) . 3_565 ?
Se1 O2 Ni1 112.85(15) . 2_545 ?
Se1 O2 Ca1 150.3(2) . 1_454 ?
Ni1 O3 Ca1 125.84(13) . . ?
Se2 O3 Ni1 115.89(16) . . ?
Se2 O3 Ca1 96.09(12) . . ?
Ni1 O4 Ni1 84.57(14) 2_546 3_566 ?
Se2 O4 Ni1 116.14(16) . 3_566 ?
Se2 O4 Ni1 116.14(16) . 2_546 ?
Ni1 O5 Ca1 88.26(10) . 3_666 ?
Se3 O5 Ni1 144.27(17) . . ?
Se3 O5 Ca1 118.83(14) . 3_666 ?
Ni1 O6 Ni1 83.75(15) 3_666 2_646 ?
Ni1 O6 Ca1 93.31(13) 3_666 . ?
Ni1 O6 Ca1 93.31(13) 2_646 . ?
Se3 O6 Ni1 121.88(15) . 2_646 ?
Se3 O6 Ni1 121.88(15) . 3_666 ?
Se3 O6 Ca1 130.4(2) . . ?
Ni1 Ca1 Ni1 51.42(3) 3_666 2_646 ?
Se2 Ca1 Ni1 132.39(4) . 3_666 ?
Se2 Ca1 Ni1 132.39(4) . 2_646 ?
O2 Ca1 Ni1 41.41(7) 1_656 2_646 ?
O2 Ca1 Ni1 41.41(7) 1_656 3_666 ?
O2 Ca1 Se2 172.09(10) 1_656 . ?
O2 Ca1 O3 144.19(8) 1_656 4_565 ?
O2 Ca1 O3 144.19(8) 1_656 . ?
O2 Ca1 O5 67.21(7) 1_656 3_666 ?
O2 Ca1 O5 67.21(7) 1_656 2_646 ?
O3 Ca1 Ni1 133.31(8) 4_565 3_666 ?
O3 Ca1 Ni1 104.10(7) 4_565 2_646 ?
O3 Ca1 Ni1 133.31(8) . 2_646 ?
O3 Ca1 Ni1 104.10(7) . 3_666 ?
O3 Ca1 Se2 32.57(6) 4_565 . ?
O3 Ca1 Se2 32.57(6) . . ?
O3 Ca1 O3 61.30(13) 4_565 . ?
O3 Ca1 O5 78.46(9) . 3_666 ?
O3 Ca1 O5 78.46(9) 4_565 2_646 ?
O3 Ca1 O5 136.05(11) . 2_646 ?
O3 Ca1 O5 136.05(11) 4_565 3_666 ?
O5 Ca1 Ni1 39.08(6) 3_666 3_666 ?
O5 Ca1 Ni1 39.08(6) 2_646 2_646 ?
O5 Ca1 Ni1 90.38(7) 3_666 2_646 ?
O5 Ca1 Ni1 90.38(7) 2_646 3_666 ?
O5 Ca1 Se2 110.96(7) 3_666 . ?
O5 Ca1 Se2 110.96(7) 2_646 . ?
O5 Ca1 O5 128.95(13) 3_666 2_646 ?
O6 Ca1 Ni1 40.45(7) . 2_646 ?
O6 Ca1 Ni1 40.45(7) . 3_666 ?
O6 Ca1 Se2 106.06(11) . . ?
O6 Ca1 O2 66.03(14) . 1_656 ?
O6 Ca1 O3 93.84(11) . 4_565 ?
O6 Ca1 O3 93.84(11) . . ?
O6 Ca1 O5 70.74(7) . 2_646 ?
O6 Ca1 O5 70.74(7) . 3_666 ?
O6 Ca1 O1W 146.38(12) . 4_565 ?
O6 Ca1 O1W 146.38(12) . . ?
O1W Ca1 Ni1 144.05(12) 4_565 3_666 ?
O1W Ca1 Ni1 144.05(12) . 2_646 ?
O1W Ca1 Ni1 109.92(12) 4_565 2_646 ?
O1W Ca1 Ni1 109.92(12) . 3_666 ?
O1W Ca1 Se2 83.46(12) 4_565 . ?
O1W Ca1 Se2 83.46(12) . . ?
O1W Ca1 O2 103.15(14) 4_565 1_656 ?
O1W Ca1 O2 103.15(14) . 1_656 ?
O1W Ca1 O3 108.88(14) 4_565 . ?
O1W Ca1 O3 108.88(14) . 4_565 ?
O1W Ca1 O3 76.87(14) 4_565 4_565 ?
O1W Ca1 O3 76.87(13) . . ?
O1W Ca1 O5 136.77(14) 4_565 3_666 ?
O1W Ca1 O5 75.73(14) . 3_666 ?
O1W Ca1 O5 136.76(14) . 2_646 ?
O1W Ca1 O5 75.73(14) 4_565 2_646 ?
O1W Ca1 O1W 65.4(2) . 4_565 ?
O1B Ca1 Se2 87.4(10) . . ?
O1B Ca1 O3 97.8(9) . . ?
O1B Ca1 O6 166.5(10) . . ?
O1B Ca1 O1W 33.07(19) . 4_565 ?

loop_
_geom_bond_atom_site_label_1
_geom_bond_atom_site_label_2
_geom_bond_distance
_geom_bond_site_symmetry_2
_geom_bond_publ_flag
Ni1 O1 2.021(3) . ?
Ni1 O2 2.154(3) 3_565 ?
Ni1 O3 2.038(3) . ?
Ni1 O4 2.099(3) 3_566 ?
Ni1 O5 2.053(3) . ?
Ni1 O6 2.116(3) 3_666 ?
Se1 O1 1.695(3) 4_565 ?
Se1 O1 1.695(3) . ?
Se1 O2 1.738(4) . ?
Se2 O3 1.714(3) . ?
Se2 O3 1.714(3) 4_565 ?
Se2 O4 1.717(4) . ?
Se2 Ca1 3.1656(13) . ?
Se3 O5 1.682(3) 4_565 ?
Se3 O5 1.682(3) . ?
Se3 O6 1.735(4) . ?
O2 Ca1 2.477(4) 1_454 ?
O3 Ca1 2.486(3) . ?
O5 Ca1 2.590(3) 3_666 ?
O6 Ca1 2.355(4) . ?
Ca1 O1W 2.445(4) 4_565 ?
Ca1 O1W 2.445(4) . ?
Ca1 O1B 2.17(4) . ?
